data_7158717
loop_
_publ_author_name
'Liu, Dan'
'Liu, Xueyan'
'Sun, Jing'
'Han, Ying'
'Yan, Chao-Guo'

_publ_section_title
;
 Domino reaction of bindone and 1,3-dipolarophiles for the synthesis of
 diverse spiro and fused indeno[1,2-<i>a</i>]fluorene-7,12-diones.
;
_journal_issue 24
_journal_name_full 'Organic &amp; biomolecular chemistry'
_journal_page_first 4964
_journal_page_last 4969
_journal_paper_doi 10.1039/d2ob00815g
_journal_volume 20
_journal_year 2022
_chemical_formula_moiety 'C38 H26 O4'
_chemical_formula_sum 'C38 H26 O4'
_chemical_formula_weight 546.59
_space_group_crystal_system monoclinic
_space_group_IT_number 14
_space_group_name_Hall '-P 2ybc'
_space_group_name_H-M_alt 'P 1 21/c 1'
_atom_sites_solution_hydrogens geom
_audit_creation_method SHELXL-2014/7
_audit_update_record
;
2022-03-21 deposited with the CCDC.	2022-05-30 downloaded from the CCDC.
;
_cell_angle_alpha 90
_cell_angle_beta 94.907(3)
_cell_angle_gamma 90
_cell_formula_units_Z 4
_cell_length_a 18.978(2)
_cell_length_b 12.4830(13)
_cell_length_c 11.7028(12)
_cell_measurement_reflns_used 4716
_cell_measurement_temperature 296(2)
_cell_measurement_theta_max 24.38
_cell_measurement_theta_min 2.39
_cell_volume 2762.3(5)
_computing_cell_refinement 'Bruker SAINT'
_computing_data_collection 'Bruker APEX2'
_computing_data_reduction 'Bruker SAINT'
_computing_molecular_graphics 'Bruker SHELXTL'
_computing_publication_material 'Bruker SHELXTL'
_computing_structure_refinement 'SHELXL-2014/7 (Sheldrick, 2014)'
_computing_structure_solution 'SHELXS-97 (Sheldrick 2008)'
_diffrn_ambient_temperature 296(2)
_diffrn_measured_fraction_theta_full 0.990
_diffrn_measured_fraction_theta_max 0.991
_diffrn_measurement_device_type 'Bruker APEX-II CCD'
_diffrn_measurement_method '\f and \w scans'
_diffrn_radiation_type MoK\a
_diffrn_radiation_wavelength 0.71073
_diffrn_reflns_av_R_equivalents 0.0858
_diffrn_reflns_av_unetI/netI 0.1011
_diffrn_reflns_Laue_measured_fraction_full 0.990
_diffrn_reflns_Laue_measured_fraction_max 0.991
_diffrn_reflns_limit_h_max 23
_diffrn_reflns_limit_h_min -20
_diffrn_reflns_limit_k_max 15
_diffrn_reflns_limit_k_min -15
_diffrn_reflns_limit_l_max 13
_diffrn_reflns_limit_l_min -14
_diffrn_reflns_number 22520
_diffrn_reflns_point_group_measured_fraction_full 0.990
_diffrn_reflns_point_group_measured_fraction_max 0.991
_diffrn_reflns_theta_full 25.242
_diffrn_reflns_theta_max 25.999
_diffrn_reflns_theta_min 2.154
_exptl_absorpt_coefficient_mu 0.084
_exptl_absorpt_correction_T_max 0.7456
_exptl_absorpt_correction_T_min 0.6101
_exptl_absorpt_correction_type multi-scan
_exptl_absorpt_process_details sadabs
_exptl_crystal_colour colorless
_exptl_crystal_density_diffrn 1.314
_exptl_crystal_description block
_exptl_crystal_F_000 1144
_exptl_crystal_size_max 0.240
_exptl_crystal_size_mid 0.220
_exptl_crystal_size_min 0.180
_refine_diff_density_max 0.187
_refine_diff_density_min -0.222
_refine_diff_density_rms 0.043
_refine_ls_extinction_method none
_refine_ls_goodness_of_fit_ref 1.006
_refine_ls_hydrogen_treatment constr
_refine_ls_matrix_type full
_refine_ls_number_parameters 414
_refine_ls_number_reflns 5377
_refine_ls_number_restraints 84
_refine_ls_restrained_S_all 1.034
_refine_ls_R_factor_all 0.1616
_refine_ls_R_factor_gt 0.0588
_refine_ls_shift/su_max 0.001
_refine_ls_shift/su_mean 0.000
_refine_ls_structure_factor_coef Fsqd
_refine_ls_weighting_details 'w=1/[\s^2^(Fo^2^)+(0.0709P)^2^+0.1399P] where P=(Fo^2^+2Fc^2^)/3'
_refine_ls_weighting_scheme calc
_refine_ls_wR_factor_gt 0.1190
_refine_ls_wR_factor_ref 0.1569
_reflns_Friedel_coverage 0.000
_reflns_number_gt 2520
_reflns_number_total 5377
_reflns_threshold_expression 'I > 2\s(I)'
_cod_data_source_file d2ob00815g2.cif
_cod_data_source_block 7j
_cod_depositor_comments 'Adding full bibliography for 7158713--7158721.cif.'
_cod_original_cell_volume 2762.2(5)
_cod_original_sg_symbol_H-M 'P 21/c'
_cod_database_code 7158717
_shelx_shelxl_version_number 2014/7
_shelx_space_group_comment
; 
The symmetry employed for this shelxl refinement is uniquely defined 
by the following loop, which should always be used as a source of 
symmetry information in preference to the above space-group names. 
They are only intended as comments. 
;
_shelx_estimated_absorpt_t_min 0.980
_shelx_estimated_absorpt_t_max 0.985

loop_
_space_group_symop_operation_xyz
'x, y, z'
'-x, y+1/2, -z+1/2'
'-x, -y, -z'
'x, -y-1/2, z-1/2'

loop_
_atom_site_label
_atom_site_type_symbol
_atom_site_fract_x
_atom_site_fract_y
_atom_site_fract_z
_atom_site_U_iso_or_equiv
_atom_site_adp_type
_atom_site_occupancy
_atom_site_site_symmetry_order
_atom_site_calc_flag
_atom_site_refinement_flags_posn
_atom_site_refinement_flags_adp
_atom_site_refinement_flags_occupancy
_atom_site_disorder_assembly
_atom_site_disorder_group
C1 C 0.14811(13) 0.89292(19) 0.4474(2) 0.0399(7) Uani 1 1 d . . . . .
C2 C 0.11877(14) 0.9874(2) 0.5075(2) 0.0477(8) Uani 1 1 d . . . . .
C3 C 0.07168(14) 0.9432(2) 0.5894(3) 0.0495(8) Uani 1 1 d . . . . .
C4 C 0.03283(16) 0.9981(3) 0.6655(3) 0.0669(9) Uani 1 1 d . . . . .
H4 H 0.0334 1.0726 0.6688 0.080 Uiso 1 1 calc R U . . .
C5 C -0.00686(17) 0.9388(3) 0.7366(3) 0.0730(11) Uani 1 1 d . . . . .
H5 H -0.0332 0.9737 0.7888 0.088 Uiso 1 1 calc R U . . .
C6 C -0.00771(16) 0.8296(3) 0.7308(3) 0.0725(10) Uani 1 1 d . . . . .
H6 H -0.0348 0.7914 0.7794 0.087 Uiso 1 1 calc R U . . .
C7 C 0.03105(15) 0.7735(3) 0.6540(3) 0.0642(9) Uani 1 1 d . . . . .
H7 H 0.0299 0.6991 0.6508 0.077 Uiso 1 1 calc R U . . .
C8 C 0.07128(14) 0.8318(2) 0.5826(2) 0.0469(7) Uani 1 1 d . . . . .
C9 C 0.11871(13) 0.7996(2) 0.4943(2) 0.0401(7) Uani 1 1 d . . . . .
C10 C 0.13753(13) 0.7009(2) 0.4543(2) 0.0407(7) Uani 1 1 d . . . . .
C11 C 0.11477(16) 0.5901(2) 0.4841(3) 0.0516(8) Uani 1 1 d . . . . .
C12 C 0.15033(14) 0.5168(2) 0.4100(2) 0.0474(7) Uani 1 1 d . . . . .
C13 C 0.14295(17) 0.4065(2) 0.4007(3) 0.0627(9) Uani 1 1 d . . . . .
H13 H 0.1150 0.3688 0.4484 0.075 Uiso 1 1 calc R U . . .
C14 C 0.17818(18) 0.3544(2) 0.3191(3) 0.0711(10) Uani 1 1 d . . . . .
H14 H 0.1743 0.2805 0.3115 0.085 Uiso 1 1 calc R U . . .
C15 C 0.21923(17) 0.4110(2) 0.2484(3) 0.0640(9) Uani 1 1 d . . . . .
H15 H 0.2418 0.3747 0.1926 0.077 Uiso 1 1 calc R U . . .
C16 C 0.22757(15) 0.5208(2) 0.2589(3) 0.0505(8) Uani 1 1 d . . . . .
H16 H 0.2561 0.5576 0.2113 0.061 Uiso 1 1 calc R U . . .
C17 C 0.19322(13) 0.57544(19) 0.3408(2) 0.0401(7) Uani 1 1 d . . . . .
C18 C 0.18754(13) 0.69138(18) 0.3717(2) 0.0363(6) Uani 1 1 d . . . . .
C19 C 0.27033(14) 0.9683(2) 0.2135(2) 0.0424(7) Uani 1 1 d . . . . .
C20 C 0.28262(16) 1.0529(2) 0.1408(3) 0.0573(8) Uani 1 1 d . . . . .
H20 H 0.2659 1.1210 0.1562 0.069 Uiso 1 1 calc R U . . .
C21 C 0.31944(18) 1.0364(3) 0.0456(3) 0.0686(10) Uani 1 1 d . . . . .
H21 H 0.3262 1.0933 -0.0036 0.082 Uiso 1 1 calc R U . . .
C22 C 0.34625(17) 0.9372(3) 0.0225(3) 0.0656(10) Uani 1 1 d . . . . .
H22 H 0.3716 0.9273 -0.0413 0.079 Uiso 1 1 calc R U . . .
C23 C 0.33529(15) 0.8529(2) 0.0941(3) 0.0541(8) Uani 1 1 d . . . . .
H23 H 0.3538 0.7858 0.0795 0.065 Uiso 1 1 calc R U . . .
C24 C 0.29639(14) 0.8679(2) 0.1891(2) 0.0418(7) Uani 1 1 d . . . . .
C25 C 0.28272(14) 0.7766(2) 0.2628(2) 0.0422(7) Uani 1 1 d . . . . .
C26 C 0.22042(13) 0.78361(18) 0.3322(2) 0.0363(6) Uani 1 1 d . . . . .
C27 C 0.19836(13) 0.88619(18) 0.3664(2) 0.0362(7) Uani 1 1 d . . . . .
C28 C 0.23491(13) 0.98697(19) 0.3241(2) 0.0404(7) Uani 1 1 d . . . . .
C29 C 0.29255(12) 1.02249(18) 0.4184(2) 0.0359(7) Uani 1 1 d . . . . .
C30 C 0.31431(16) 1.1269(2) 0.4266(3) 0.0607(9) Uani 1 1 d . . . . .
H30 H 0.2929 1.1775 0.3768 0.073 Uiso 1 1 calc R U . . .
C31 C 0.36792(17) 1.1589(2) 0.5082(3) 0.0644(9) Uani 1 1 d . . . . .
H31 H 0.3813 1.2306 0.5112 0.077 Uiso 1 1 calc R U . . .
C32 C 0.40180(14) 1.0878(2) 0.5846(2) 0.0437(7) Uani 1 1 d . . . . .
C33 C 0.46031(16) 1.1238(2) 0.6745(3) 0.0633(8) Uani 1 1 d . U . . .
C34 C 0.5100(3) 1.2052(4) 0.6207(5) 0.0856(16) Uani 0.747(6) 1 d . U P A 1
H34A H 0.5295 1.1729 0.5559 0.128 Uiso 0.747(6) 1 calc R U P A 1
H34B H 0.5477 1.2250 0.6767 0.128 Uiso 0.747(6) 1 calc R U P A 1
H34C H 0.4836 1.2679 0.5962 0.128 Uiso 0.747(6) 1 calc R U P A 1
C35 C 0.4270(3) 1.1783(6) 0.7705(5) 0.1039(19) Uani 0.747(6) 1 d . U P A 1
H35A H 0.4021 1.2409 0.7418 0.156 Uiso 0.747(6) 1 calc R U P A 1
H35B H 0.4631 1.1988 0.8289 0.156 Uiso 0.747(6) 1 calc R U P A 1
H35C H 0.3945 1.1300 0.8025 0.156 Uiso 0.747(6) 1 calc R U P A 1
C36 C 0.5071(3) 1.0293(5) 0.7182(6) 0.0921(18) Uani 0.747(6) 1 d . U P A 1
H36A H 0.4798 0.9808 0.7604 0.138 Uiso 0.747(6) 1 calc R U P A 1
H36B H 0.5464 1.0557 0.7674 0.138 Uiso 0.747(6) 1 calc R U P A 1
H36C H 0.5243 0.9925 0.6542 0.138 Uiso 0.747(6) 1 calc R U P A 1
C34' C 0.4753(9) 1.2406(13) 0.6762(16) 0.090(3) Uani 0.253(6) 1 d . U P A 2
H34D H 0.4789 1.2654 0.5993 0.136 Uiso 0.253(6) 1 calc R U P A 2
H34E H 0.5191 1.2539 0.7213 0.136 Uiso 0.253(6) 1 calc R U P A 2
H34F H 0.4378 1.2779 0.7092 0.136 Uiso 0.253(6) 1 calc R U P A 2
C35' C 0.5247(9) 1.0613(15) 0.6634(18) 0.086(3) Uani 0.253(6) 1 d . U P A 2
H35D H 0.5477 1.0867 0.5988 0.129 Uiso 0.253(6) 1 calc R U P A 2
H35E H 0.5125 0.9871 0.6524 0.129 Uiso 0.253(6) 1 calc R U P A 2
H35F H 0.5559 1.0690 0.7319 0.129 Uiso 0.253(6) 1 calc R U P A 2
C36' C 0.4327(8) 1.0934(16) 0.8012(13) 0.084(3) Uani 0.253(6) 1 d . U P A 2
H36D H 0.4592 1.1338 0.8599 0.126 Uiso 0.253(6) 1 calc R U P A 2
H36E H 0.4394 1.0183 0.8156 0.126 Uiso 0.253(6) 1 calc R U P A 2
H36F H 0.3834 1.1106 0.8014 0.126 Uiso 0.253(6) 1 calc R U P A 2
C37 C 0.37864(15) 0.9840(2) 0.5758(3) 0.0533(8) Uani 1 1 d . . . . .
H37 H 0.3994 0.9332 0.6262 0.064 Uiso 1 1 calc R U . . .
C38 C 0.32556(15) 0.9519(2) 0.4948(2) 0.0499(8) Uani 1 1 d . . . . .
H38 H 0.3119 0.8803 0.4921 0.060 Uiso 1 1 calc R U . . .
O1 O 0.13087(10) 1.08326(15) 0.49495(17) 0.0630(6) Uani 1 1 d . . . . .
O2 O 0.07413(13) 0.56473(16) 0.5544(2) 0.0857(8) Uani 1 1 d . . . . .
O3 O 0.32170(9) 0.69816(15) 0.26880(17) 0.0575(6) Uani 1 1 d . . . . .
O4 O 0.18545(10) 1.07082(13) 0.29677(17) 0.0537(6) Uani 1 1 d . . . . .
H4A H 0.1668 1.0884 0.3546 0.081 Uiso 1 1 calc R U . . .

loop_
_atom_site_aniso_label
_atom_site_aniso_U_11
_atom_site_aniso_U_22
_atom_site_aniso_U_33
_atom_site_aniso_U_23
_atom_site_aniso_U_13
_atom_site_aniso_U_12
C1 0.0340(16) 0.0395(16) 0.0461(19) -0.0069(13) 0.0034(14) 0.0021(12)
C2 0.0414(17) 0.0488(19) 0.051(2) -0.0105(15) -0.0059(15) 0.0053(15)
C3 0.0373(17) 0.065(2) 0.046(2) -0.0172(15) 0.0030(15) 0.0060(14)
C4 0.050(2) 0.088(2) 0.062(2) -0.027(2) 0.0002(18) 0.0095(19)
C5 0.049(2) 0.114(3) 0.057(3) -0.031(2) 0.0147(18) 0.007(2)
C6 0.054(2) 0.103(3) 0.062(3) -0.015(2) 0.0197(19) -0.009(2)
C7 0.053(2) 0.082(2) 0.060(2) -0.0091(19) 0.0176(18) -0.0078(18)
C8 0.0351(16) 0.063(2) 0.0434(19) -0.0044(15) 0.0066(15) -0.0011(14)
C9 0.0332(15) 0.0457(17) 0.0416(18) -0.0023(14) 0.0042(13) -0.0038(13)
C10 0.0375(16) 0.0423(17) 0.0429(18) 0.0041(14) 0.0069(14) -0.0044(13)
C11 0.0522(19) 0.0515(18) 0.052(2) 0.0138(16) 0.0103(17) -0.0080(15)
C12 0.0468(17) 0.0400(17) 0.055(2) 0.0071(15) 0.0011(15) -0.0039(14)
C13 0.064(2) 0.0415(19) 0.082(3) 0.0161(17) 0.0038(19) -0.0078(16)
C14 0.069(2) 0.0384(18) 0.103(3) -0.002(2) -0.009(2) 0.0024(17)
C15 0.064(2) 0.0429(19) 0.083(3) -0.0133(17) -0.0024(19) 0.0051(16)
C16 0.0496(18) 0.0410(17) 0.061(2) -0.0038(15) 0.0049(16) 0.0002(14)
C17 0.0375(16) 0.0351(15) 0.047(2) 0.0026(14) 0.0004(14) -0.0024(13)
C18 0.0363(15) 0.0363(16) 0.0361(17) 0.0029(12) 0.0017(13) -0.0029(12)
C19 0.0456(17) 0.0458(17) 0.0345(18) 0.0062(14) -0.0033(14) -0.0117(14)
C20 0.073(2) 0.0499(18) 0.048(2) 0.0095(16) 0.0006(18) -0.0132(15)
C21 0.090(3) 0.072(2) 0.043(2) 0.0136(18) 0.006(2) -0.027(2)
C22 0.078(2) 0.078(2) 0.042(2) -0.0033(18) 0.0152(18) -0.028(2)
C23 0.057(2) 0.0610(19) 0.045(2) -0.0042(16) 0.0090(16) -0.0166(15)
C24 0.0400(17) 0.0437(17) 0.0421(19) -0.0014(14) 0.0060(14) -0.0122(13)
C25 0.0404(17) 0.0404(17) 0.0465(19) -0.0070(14) 0.0071(14) -0.0042(14)
C26 0.0364(15) 0.0362(15) 0.0367(17) 0.0001(12) 0.0045(13) -0.0048(12)
C27 0.0350(16) 0.0337(15) 0.0391(18) -0.0021(12) -0.0026(14) -0.0025(12)
C28 0.0404(16) 0.0319(14) 0.0482(19) 0.0042(13) -0.0012(14) -0.0014(13)
C29 0.0363(16) 0.0321(15) 0.0398(18) 0.0021(13) 0.0054(13) -0.0034(12)
C30 0.067(2) 0.0363(17) 0.075(2) 0.0082(15) -0.0183(19) -0.0080(15)
C31 0.073(2) 0.0352(16) 0.081(3) -0.0035(17) -0.011(2) -0.0159(16)
C32 0.0421(17) 0.0460(17) 0.0438(19) -0.0076(14) 0.0084(14) -0.0054(14)
C33 0.0531(18) 0.0763(19) 0.059(2) -0.0220(16) -0.0023(16) -0.0110(14)
C34 0.052(3) 0.103(3) 0.100(4) -0.013(3) -0.002(3) -0.029(3)
C35 0.088(3) 0.149(5) 0.074(4) -0.055(3) 0.003(3) -0.012(3)
C36 0.080(4) 0.098(3) 0.090(4) 0.006(3) -0.040(3) -0.012(3)
C34' 0.082(6) 0.096(4) 0.090(6) -0.025(5) -0.011(5) -0.034(5)
C35' 0.057(5) 0.111(6) 0.089(6) -0.021(5) -0.005(5) -0.005(4)
C36' 0.078(5) 0.112(6) 0.061(5) -0.021(5) -0.003(4) -0.018(5)
C37 0.0541(19) 0.0494(18) 0.054(2) 0.0105(15) -0.0085(16) -0.0033(15)
C38 0.0571(19) 0.0334(15) 0.057(2) 0.0044(14) -0.0068(17) -0.0097(14)
O1 0.0682(14) 0.0433(12) 0.0770(17) -0.0115(11) 0.0036(12) 0.0060(10)
O2 0.1015(19) 0.0726(15) 0.0908(19) 0.0111(13) 0.0530(16) -0.0177(13)
O3 0.0505(12) 0.0511(12) 0.0737(16) -0.0016(10) 0.0223(11) 0.0025(10)
O4 0.0500(13) 0.0420(11) 0.0680(15) 0.0100(10) -0.0020(11) 0.0071(9)

loop_
_atom_type_symbol
_atom_type_description
_atom_type_scat_dispersion_real
_atom_type_scat_dispersion_imag
_atom_type_scat_source
C C 0.0033 0.0016 'International Tables Vol C Tables 4.2.6.8 and 6.1.1.4'
H H 0.0000 0.0000 'International Tables Vol C Tables 4.2.6.8 and 6.1.1.4'
O O 0.0106 0.0060 'International Tables Vol C Tables 4.2.6.8 and 6.1.1.4'

loop_
_geom_angle_atom_site_label_1
_geom_angle_atom_site_label_2
_geom_angle_atom_site_label_3
_geom_angle
_geom_angle_site_symmetry_1
_geom_angle_site_symmetry_3
_geom_angle_publ_flag
C27 C1 C9 121.5(2) . . ?
C27 C1 C2 131.5(2) . . ?
C9 C1 C2 106.8(2) . . ?
O1 C2 C3 124.9(3) . . ?
O1 C2 C1 128.8(3) . . ?
C3 C2 C1 106.3(2) . . ?
C4 C3 C8 122.0(3) . . ?
C4 C3 C2 128.2(3) . . ?
C8 C3 C2 109.7(2) . . ?
C5 C4 C3 117.9(3) . . ?
C5 C4 H4 121.0 . . ?
C3 C4 H4 121.0 . . ?
C6 C5 C4 120.6(3) . . ?
C6 C5 H5 119.7 . . ?
C4 C5 H5 119.7 . . ?
C5 C6 C7 121.8(3) . . ?
C5 C6 H6 119.1 . . ?
C7 C6 H6 119.1 . . ?
C8 C7 C6 118.2(3) . . ?
C8 C7 H7 120.9 . . ?
C6 C7 H7 120.9 . . ?
C7 C8 C3 119.4(3) . . ?
C7 C8 C9 132.6(3) . . ?
C3 C8 C9 108.1(2) . . ?
C10 C9 C1 118.8(2) . . ?
C10 C9 C8 132.1(2) . . ?
C1 C9 C8 109.1(2) . . ?
C9 C10 C18 121.0(2) . . ?
C9 C10 C11 131.2(2) . . ?
C18 C10 C11 107.7(2) . . ?
O2 C11 C12 126.1(3) . . ?
O2 C11 C10 127.5(3) . . ?
C12 C11 C10 106.4(2) . . ?
C13 C12 C17 122.2(3) . . ?
C13 C12 C11 128.2(3) . . ?
C17 C12 C11 109.6(2) . . ?
C14 C13 C12 118.1(3) . . ?
C14 C13 H13 120.9 . . ?
C12 C13 H13 120.9 . . ?
C13 C14 C15 120.5(3) . . ?
C13 C14 H14 119.7 . . ?
C15 C14 H14 119.7 . . ?
C14 C15 C16 121.4(3) . . ?
C14 C15 H15 119.3 . . ?
C16 C15 H15 119.3 . . ?
C15 C16 C17 119.5(3) . . ?
C15 C16 H16 120.2 . . ?
C17 C16 H16 120.2 . . ?
C16 C17 C12 118.3(2) . . ?
C16 C17 C18 133.7(2) . . ?
C12 C17 C18 107.9(2) . . ?
C26 C18 C10 119.9(2) . . ?
C26 C18 C17 132.0(2) . . ?
C10 C18 C17 108.2(2) . . ?
C24 C19 C20 118.6(3) . . ?
C24 C19 C28 120.2(2) . . ?
C20 C19 C28 120.9(2) . . ?
C21 C20 C19 120.3(3) . . ?
C21 C20 H20 119.8 . . ?
C19 C20 H20 119.8 . . ?
C22 C21 C20 121.0(3) . . ?
C22 C21 H21 119.5 . . ?
C20 C21 H21 119.5 . . ?
C23 C22 C21 119.5(3) . . ?
C23 C22 H22 120.3 . . ?
C21 C22 H22 120.3 . . ?
C22 C23 C24 120.1(3) . . ?
C22 C23 H23 120.0 . . ?
C24 C23 H23 120.0 . . ?
C19 C24 C23 120.4(2) . . ?
C19 C24 C25 119.8(3) . . ?
C23 C24 C25 119.8(2) . . ?
O3 C25 C24 121.2(2) . . ?
O3 C25 C26 121.2(2) . . ?
C24 C25 C26 117.6(2) . . ?
C18 C26 C27 119.9(2) . . ?
C18 C26 C25 121.6(2) . . ?
C27 C26 C25 118.3(2) . . ?
C1 C27 C26 118.6(2) . . ?
C1 C27 C28 121.3(2) . . ?
C26 C27 C28 119.8(2) . . ?
O4 C28 C19 104.5(2) . . ?
O4 C28 C27 111.5(2) . . ?
C19 C28 C27 113.0(2) . . ?
O4 C28 C29 111.17(19) . . ?
C19 C28 C29 108.2(2) . . ?
C27 C28 C29 108.4(2) . . ?
C30 C29 C38 116.7(2) . . ?
C30 C29 C28 120.9(2) . . ?
C38 C29 C28 122.4(2) . . ?
C29 C30 C31 121.3(3) . . ?
C29 C30 H30 119.3 . . ?
C31 C30 H30 119.3 . . ?
C32 C31 C30 122.2(3) . . ?
C32 C31 H31 118.9 . . ?
C30 C31 H31 118.9 . . ?
C37 C32 C31 115.6(2) . . ?
C37 C32 C33 122.6(3) . . ?
C31 C32 C33 121.8(2) . . ?
C35' C33 C34' 111.3(9) . . ?
C35' C33 C32 110.1(7) . . ?
C34' C33 C32 115.2(6) . . ?
C35 C33 C32 108.7(3) . . ?
C35 C33 C36 111.5(4) . . ?
C32 C33 C36 111.6(3) . . ?
C35 C33 C34 108.5(4) . . ?
C32 C33 C34 110.1(3) . . ?
C36 C33 C34 106.4(3) . . ?
C35' C33 C36' 106.7(9) . . ?
C34' C33 C36' 106.7(8) . . ?
C32 C33 C36' 106.3(6) . . ?
C33 C34 H34A 109.5 . . ?
C33 C34 H34B 109.5 . . ?
H34A C34 H34B 109.5 . . ?
C33 C34 H34C 109.5 . . ?
H34A C34 H34C 109.5 . . ?
H34B C34 H34C 109.5 . . ?
C33 C35 H35A 109.5 . . ?
C33 C35 H35B 109.5 . . ?
H35A C35 H35B 109.5 . . ?
C33 C35 H35C 109.5 . . ?
H35A C35 H35C 109.5 . . ?
H35B C35 H35C 109.5 . . ?
C33 C36 H36A 109.5 . . ?
C33 C36 H36B 109.5 . . ?
H36A C36 H36B 109.5 . . ?
C33 C36 H36C 109.5 . . ?
H36A C36 H36C 109.5 . . ?
H36B C36 H36C 109.5 . . ?
C33 C34' H34D 109.5 . . ?
C33 C34' H34E 109.5 . . ?
H34D C34' H34E 109.5 . . ?
C33 C34' H34F 109.5 . . ?
H34D C34' H34F 109.5 . . ?
H34E C34' H34F 109.5 . . ?
C33 C35' H35D 109.5 . . ?
C33 C35' H35E 109.5 . . ?
H35D C35' H35E 109.5 . . ?
C33 C35' H35F 109.5 . . ?
H35D C35' H35F 109.5 . . ?
H35E C35' H35F 109.5 . . ?
C33 C36' H36D 109.5 . . ?
C33 C36' H36E 109.5 . . ?
H36D C36' H36E 109.5 . . ?
C33 C36' H36F 109.5 . . ?
H36D C36' H36F 109.5 . . ?
H36E C36' H36F 109.5 . . ?
C32 C37 C38 122.4(3) . . ?
C32 C37 H37 118.8 . . ?
C38 C37 H37 118.8 . . ?
C29 C38 C37 121.8(2) . . ?
C29 C38 H38 119.1 . . ?
C37 C38 H38 119.1 . . ?
C28 O4 H4A 109.5 . . ?

loop_
_geom_bond_atom_site_label_1
_geom_bond_atom_site_label_2
_geom_bond_distance
_geom_bond_site_symmetry_2
_geom_bond_publ_flag
C1 C27 1.404(4) . ?
C1 C9 1.422(3) . ?
C1 C2 1.505(4) . ?
C2 O1 1.229(3) . ?
C2 C3 1.472(4) . ?
C3 C4 1.386(4) . ?
C3 C8 1.393(4) . ?
C4 C5 1.384(4) . ?
C4 H4 0.9300 . ?
C5 C6 1.365(4) . ?
C5 H5 0.9300 . ?
C6 C7 1.397(4) . ?
C6 H6 0.9300 . ?
C7 C8 1.385(4) . ?
C7 H7 0.9300 . ?
C8 C9 1.483(4) . ?
C9 C10 1.376(3) . ?
C10 C18 1.417(3) . ?
C10 C11 1.499(4) . ?
C11 O2 1.217(3) . ?
C11 C12 1.464(4) . ?
C12 C13 1.387(4) . ?
C12 C17 1.403(4) . ?
C13 C14 1.376(4) . ?
C13 H13 0.9300 . ?
C14 C15 1.378(4) . ?
C14 H14 0.9300 . ?
C15 C16 1.384(4) . ?
C15 H15 0.9300 . ?
C16 C17 1.384(4) . ?
C16 H16 0.9300 . ?
C17 C18 1.498(3) . ?
C18 C26 1.406(3) . ?
C19 C24 1.387(3) . ?
C19 C20 1.389(3) . ?
C19 C28 1.526(4) . ?
C20 C21 1.380(4) . ?
C20 H20 0.9300 . ?
C21 C22 1.375(4) . ?
C21 H21 0.9300 . ?
C22 C23 1.372(4) . ?
C22 H22 0.9300 . ?
C23 C24 1.398(4) . ?
C23 H23 0.9300 . ?
C24 C25 1.467(4) . ?
C25 O3 1.225(3) . ?
C25 C26 1.493(3) . ?
C26 C27 1.415(3) . ?
C27 C28 1.538(3) . ?
C28 O4 1.424(3) . ?
C28 C29 1.551(3) . ?
C29 C30 1.368(3) . ?
C29 C38 1.368(3) . ?
C30 C31 1.393(4) . ?
C30 H30 0.9300 . ?
C31 C32 1.380(4) . ?
C31 H31 0.9300 . ?
C32 C37 1.370(3) . ?
C32 C33 1.530(4) . ?
C33 C35' 1.465(18) . ?
C33 C34' 1.485(15) . ?
C33 C35 1.499(5) . ?
C33 C36 1.538(6) . ?
C33 C34 1.556(5) . ?
C33 C36' 1.659(16) . ?
C34 H34A 0.9600 . ?
C34 H34B 0.9600 . ?
C34 H34C 0.9600 . ?
C35 H35A 0.9600 . ?
C35 H35B 0.9600 . ?
C35 H35C 0.9600 . ?
C36 H36A 0.9600 . ?
C36 H36B 0.9600 . ?
C36 H36C 0.9600 . ?
C34' H34D 0.9600 . ?
C34' H34E 0.9600 . ?
C34' H34F 0.9600 . ?
C35' H35D 0.9600 . ?
C35' H35E 0.9600 . ?
C35' H35F 0.9600 . ?
C36' H36D 0.9600 . ?
C36' H36E 0.9600 . ?
C36' H36F 0.9600 . ?
C37 C38 1.383(4) . ?
C37 H37 0.9300 . ?
C38 H38 0.9300 . ?
O4 H4A 0.8200 . ?

loop_
_geom_hbond_atom_site_label_D
_geom_hbond_atom_site_label_H
_geom_hbond_atom_site_label_A
_geom_hbond_distance_DH
_geom_hbond_distance_HA
_geom_hbond_distance_DA
_geom_hbond_angle_DHA
_geom_hbond_site_symmetry_A
O4 H4A O1 0.82 1.83 2.624(3) 161.9 .
